data_4086569
loop_
_publ_author_name
'Batke, Sonja'
'Sietzen, Malte'
'Merz, Lukas'
'Wadepohl, Hubert'
'Ballmann, Joachim'

_publ_section_title
;
 Closely Related Benzylene-Linked Diamidophosphine Scaffolds and Their
 Zirconium and Hafnium Complexes: How Small Changes of the Ligand Result
 in Different Complex Stabilities and Reactivities
;
_journal_issue 13
_journal_name_full Organometallics
_journal_page_first 2294
_journal_paper_doi 10.1021/acs.organomet.6b00384
_journal_volume 35
_journal_year 2016
_chemical_formula_moiety 'C72 H70 N4 P2 Zr, C5 H12'
_chemical_formula_sum 'C77 H82 N4 P2 Zr'
_chemical_formula_weight 1216.62
_chemical_properties_physical 'air-sensitive, moisture-sensitive'
_space_group_crystal_system monoclinic
_space_group_IT_number 14
_space_group_name_Hall '-P 2yn'
_space_group_name_H-M_alt 'P 1 21/n 1'
_symmetry_cell_setting monoclinic
_symmetry_Int_Tables_number 14
_symmetry_space_group_name_Hall '-P 2yn'
_symmetry_space_group_name_H-M 'P 1 21/n 1'
_atom_sites_solution_hydrogens mixed
_atom_sites_solution_primary dual
_atom_sites_solution_secondary difmap
_audit_block_code ba_ms15
_audit_creation_date
;
'Wed Jul 02 13:34:24 2014'
;
_audit_creation_method
;
Olex2 1.2
(compiled 2016.02.16 svn.r3265 for OlexSys, GUI svn.r5155)
;
_audit_update_record '02.05.2016 14:39:43 CEST UTC+02:00  encif 1.45'
_cell_angle_alpha 90
_cell_angle_beta 107.080(4)
_cell_angle_gamma 90
_cell_formula_units_Z 4
_cell_length_a 20.2073(7)
_cell_length_b 14.3395(4)
_cell_length_c 23.1834(7)
_cell_measurement_reflns_used 17014
_cell_measurement_temperature 120(1)
_cell_measurement_theta_max 26.0170
_cell_measurement_theta_min 3.5660
_cell_volume 6421.4(4)
_computing_cell_refinement
;
CrysAlisPro, Agilent Technologies,
Version 1.171.37.33 (release 27-03-2014 CrysAlis171 .NET)
(compiled Mar 27 2014,17:12:48)
;
_computing_data_collection
;
CrysAlisPro, Agilent Technologies,
Version 1.171.37.33 (release 27-03-2014 CrysAlis171 .NET)
(compiled Mar 27 2014,17:12:48)
;
_computing_data_reduction
;
CrysAlisPro, Agilent Technologies,
Version 1.171.37.33 (release 27-03-2014 CrysAlis171 .NET)
(compiled Mar 27 2014,17:12:48)
;
_computing_molecular_graphics 'Olex2 (Dolomanov et al., 2009)'
_computing_publication_material 'encif (Wadepohl, 2009-15); encifer 1.5 (CCDC, 2014)'
_computing_structure_refinement 'ShelXL (Sheldrick, 2015)'
_computing_structure_solution 'SHELXT (Sheldrick, 2013)'
_diffrn_ambient_environment 'perfluoro polyether oil / N~2~'
_diffrn_ambient_temperature 120(1)
_diffrn_detector 'CCD plate'
_diffrn_detector_area_resol_mean 7.9621
_diffrn_detector_type Eos
_diffrn_measured_fraction_theta_full 0.998
_diffrn_measured_fraction_theta_max 0.997
_diffrn_measurement_details
;
  1 omega  -43.00   48.00   0.5000   28.0000
omega____ theta____ kappa____ phi______ frames
    -       18.8505  -80.0000   -5.0916 182

  2 omega  -44.00   48.00   0.5000   28.0000
omega____ theta____ kappa____ phi______ frames
    -       18.8505  -80.0000  164.3467 184

  3 omega   -6.00   76.00   0.5000   28.0000
omega____ theta____ kappa____ phi______ frames
    -       18.8505   77.0000  -60.0000 164

  4 omega    0.00   77.00   0.5000   28.0000
omega____ theta____ kappa____ phi______ frames
    -       18.8505   57.0000   60.0000 154

  5 omega    0.00   43.00   0.5000   28.0000
omega____ theta____ kappa____ phi______ frames
    -       18.8505   50.0000  -89.0000 86

  6 omega   63.00   89.00   0.5000   28.0000
omega____ theta____ kappa____ phi______ frames
    -       18.8505   50.0000  -89.0000 52

  7 omega   -9.00   82.00   0.5000   28.0000
omega____ theta____ kappa____ phi______ frames
    -       18.8505   77.0000  150.0000 182

  8 omega  -43.00   48.00   0.5000   28.0000
omega____ theta____ kappa____ phi______ frames
    -       18.8505  -80.0000  -99.7396 182

  9 omega  -43.00   47.00   0.5000   28.0000
omega____ theta____ kappa____ phi______ frames
    -       18.8505  -80.0000   70.2816 180

 10 omega  -54.00   44.00   0.5000   28.0000
omega____ theta____ kappa____ phi______ frames
    -       18.8505  -38.0000   30.0000 196

 11 omega  -50.00   40.00   0.5000   28.0000
omega____ theta____ kappa____ phi______ frames
    -       18.8505  -57.0000 -150.0000 180

 12 omega   -3.00   88.00   0.5000   28.0000
omega____ theta____ kappa____ phi______ frames
    -       18.8505   57.0000 -150.0000 182

 13 omega   -3.00   88.00   0.5000   28.0000
omega____ theta____ kappa____ phi______ frames
    -       18.8505   57.0000    0.0000 182

 14 omega  -46.00   -8.00   0.5000   28.0000
omega____ theta____ kappa____ phi______ frames
    -       18.8505  -80.0000  -57.7816 76

 15 omega   -3.00   88.00   0.5000   28.0000
omega____ theta____ kappa____ phi______ frames
    -       18.8505   57.0000  120.0000 182

;
_diffrn_measurement_device 'four-circle diffractometer'
_diffrn_measurement_device_type 'Agilent SuperNova, Dual, Cu at zero, Eos'
_diffrn_measurement_method '\w scans'
_diffrn_measurement_specimen_support 'polyimid foil'
_diffrn_orient_matrix_UB_11 0.0343922000
_diffrn_orient_matrix_UB_12 0.0065482000
_diffrn_orient_matrix_UB_13 0.0187479000
_diffrn_orient_matrix_UB_21 -0.0081604000
_diffrn_orient_matrix_UB_22 0.0464746000
_diffrn_orient_matrix_UB_23 0.0058672000
_diffrn_orient_matrix_UB_31 -0.0099489000
_diffrn_orient_matrix_UB_32 -0.0156304000
_diffrn_orient_matrix_UB_33 0.0252700000
_diffrn_radiation_monochromator mirror
_diffrn_radiation_probe x-ray
_diffrn_radiation_type 'Mo K\a'
_diffrn_radiation_wavelength 0.71073
_diffrn_reflns_av_R_equivalents 0.1074
_diffrn_reflns_av_unetI/netI 0.0543
_diffrn_reflns_Laue_measured_fraction_full 0.998
_diffrn_reflns_Laue_measured_fraction_max 0.997
_diffrn_reflns_limit_h_max 25
_diffrn_reflns_limit_h_min -25
_diffrn_reflns_limit_k_max 17
_diffrn_reflns_limit_k_min -17
_diffrn_reflns_limit_l_max 28
_diffrn_reflns_limit_l_min -28
_diffrn_reflns_number 141979
_diffrn_reflns_point_group_measured_fraction_full 0.998
_diffrn_reflns_point_group_measured_fraction_max 0.997
_diffrn_reflns_theta_full 25.242
_diffrn_reflns_theta_max 26.401
_diffrn_reflns_theta_min 3.256
_diffrn_source 'microfocus X-Ray tube'
_exptl_absorpt_coefficient_mu 0.268
_exptl_absorpt_correction_T_max 0.986
_exptl_absorpt_correction_T_min 0.954
_exptl_absorpt_correction_type gaussian
_exptl_absorpt_process_details
;
CrysAlisPro, Agilent Technologies,
Version 1.171.37.33 (release 27-03-2014 CrysAlis171 .NET)
(compiled Mar 27 2014,17:12:48)
Numerical absorption correction based on gaussian integration over
            a multifaceted crystal model
Empirical absorption correction using spherical harmonics,
 implemented in SCALE3 ABSPACK scaling algorithm.
;
_exptl_crystal_colour yellow
_exptl_crystal_colour_primary yellow
_exptl_crystal_density_diffrn 1.258
_exptl_crystal_description needle
_exptl_crystal_F_000 2568
_exptl_crystal_size_max 0.198
_exptl_crystal_size_mid 0.102
_exptl_crystal_size_min 0.061
_refine_diff_density_max 1.221
_refine_diff_density_min -0.991
_refine_diff_density_rms 0.092
_refine_ls_extinction_method none
_refine_ls_goodness_of_fit_ref 1.295
_refine_ls_hydrogen_treatment mixed
_refine_ls_matrix_type full
_refine_ls_number_parameters 791
_refine_ls_number_reflns 13116
_refine_ls_number_restraints 21
_refine_ls_restrained_S_all 38.432
_refine_ls_R_factor_all 0.0965
_refine_ls_R_factor_gt 0.0881
_refine_ls_shift/su_max 0.002
_refine_ls_shift/su_mean 0.000
_refine_ls_structure_factor_coef Fsqd
_refine_ls_weighting_details 'w=1/[\s^2^(Fo^2^)+(0.0150P)^2^+25.3521P] where P=(Fo^2^+2Fc^2^)/3'
_refine_ls_weighting_scheme calc
_refine_ls_wR_factor_gt 0.1477
_refine_ls_wR_factor_ref 0.1512
_reflns_Friedel_coverage 0.000
_reflns_number_gt 12267
_reflns_number_total 13116
_reflns_threshold_expression 'I > 2\s(I)'
_cod_data_source_file om6b00384_si_002.cif
_cod_data_source_block ba_ms15
_cod_depositor_comments 'Adding full bibliography for 4086549--4086572.cif.'
_cod_original_sg_symbol_H-M 'P 21/n'
_cod_database_code 4086569
_audit_block_refno 2087
_audit_block_usercomment 'MS352, needle,yellow'
_chemical_oxdiff_formula 'C77 H82 N4 P2 Zr1'
_chemical_oxdiff_usercomment 'MS352, needle,yellow'
_shelx_space_group_comment
;
The symmetry employed for this shelxl refinement is uniquely defined
by the following loop, which should always be used as a source of
symmetry information in preference to the above space-group names.
They are only intended as comments.
;
_shelx_estimated_absorpt_t_max 0.974
_shelx_estimated_absorpt_t_min 0.974
_reflns_odcompleteness_completeness 99.73
_reflns_odcompleteness_iscentric 1
_reflns_odcompleteness_theta 26.32
_shelxl_version_number 2014/7
_olex2_refinement_description
;
1. Fixed Uiso
 At 1.2 times of:
  All C(H) groups, All C(H,H) groups
 At 1.5 times of:
  All C(H,H,H) groups
2. Restrained distances
 C91-C92 \\sim C2-C93 \\sim C93-C94 \\sim C94-C95
 with sigma of 0.005
3. Rigid body (RIGU) restrains
 C1, C92, C93, C94, C95
 with sigma for 1-2 distances of 0.004 and sigma for 1-3 distances of 0.004
4.a Secondary CH2 refined with riding coordinates:
 C92(H92A,H92B), C93(H93A,H93B), C94(H94A,H94B)
4.b Aromatic/amide H refined with riding coordinates:
 C3(H3), C4(H4), C5(H5), C6(H6), C9(H9), C11(H11), C13(H13), C18(H18),
 C19(H19), C20(H20), C21(H21), C24(H24), C26(H26), C28(H28), C32(H32), C33(H33),
  C34(H34), C35(H35), C36(H36), C39(H39), C40(H40), C41(H41), C42(H42),
 C45(H45), C47(H47), C49(H49), C54(H54), C55(H55), C56(H56), C57(H57), C60(H60),
  C61(H61), C62(H62), C63(H63), C64(H64), C66(H66), C68(H68), C70(H70)
4.c Idealised Me refined as rotating group:
 C14(H14A,H14B,H14C), C15(H15A,H15B,H15C), C29(H29A,H29B,H29C), C30(H30A,H30B,
 H30C), C50(H50A,H50B,H50C), C51(H51A,H51B,H51C), C71(H71A,H71B,H71C), C72(H72A,
 H72B,H72C), C91(H91A,H91B,H91C), C95(H95A,H95B,H95C)
;
_olex2_submission_special_instructions 'No special instructions were received'
_cell_oxdiff_length_a 20.2090(4)
_cell_oxdiff_length_b 14.3386(3)
_cell_oxdiff_length_c 23.1847(5)
_cell_oxdiff_angle_alpha 90.0034(17)
_cell_oxdiff_angle_beta 107.0948(18)
_cell_oxdiff_angle_gamma 90.0431(17)
_cell_oxdiff_volume 6421.4(2)
_cell_oxdiff_measurement_reflns_used 17014

loop_
_symmetry_equiv_pos_as_xyz
'x, y, z'
'-x+1/2, y+1/2, -z+1/2'
'-x, -y, -z'
'x-1/2, -y-1/2, z-1/2'

loop_
_atom_site_label
_atom_site_type_symbol
_atom_site_fract_x
_atom_site_fract_y
_atom_site_fract_z
_atom_site_U_iso_or_equiv
_atom_site_adp_type
_atom_site_occupancy
_atom_site_site_symmetry_order
_atom_site_calc_flag
_atom_site_refinement_flags_posn
_atom_site_refinement_flags_adp
Zr Zr 0.32427(2) 0.68602(3) 0.58208(2) 0.00847(10) Uani 1 1 d . .
P1 P 0.28546(5) 0.76574(7) 0.68040(5) 0.0113(2) Uani 1 1 d . .
P2 P 0.32319(5) 0.48992(7) 0.54396(5) 0.0108(2) Uani 1 1 d . .
N1 N 0.30443(17) 0.8309(2) 0.56945(15) 0.0109(7) Uani 1 1 d . .
N2 N 0.21693(17) 0.6453(2) 0.55899(15) 0.0131(7) Uani 1 1 d . .
N3 N 0.38990(17) 0.6904(2) 0.52343(15) 0.0121(7) Uani 1 1 d . .
N4 N 0.40429(17) 0.6263(2) 0.65461(15) 0.0120(7) Uani 1 1 d . .
C1 C 0.3284(2) 0.8791(3) 0.70000(18) 0.0128(8) Uani 1 1 d . U
C2 C 0.3676(2) 0.9146(3) 0.66420(19) 0.0146(9) Uani 1 1 d D .
C3 C 0.4051(2) 0.9980(3) 0.6826(2) 0.0176(9) Uani 1 1 d . .
H3 H 0.4309 1.0239 0.6582 0.021 Uiso 1 1 calc R .
C4 C 0.4051(2) 1.0426(3) 0.7356(2) 0.0221(10) Uani 1 1 d . .
H4 H 0.4310 1.0984 0.7475 0.027 Uiso 1 1 calc R .
C5 C 0.3673(2) 1.0058(3) 0.7713(2) 0.0207(10) Uani 1 1 d . .
H5 H 0.3671 1.0361 0.8077 0.025 Uiso 1 1 calc R .
C6 C 0.3297(2) 0.9242(3) 0.75356(19) 0.0164(9) Uani 1 1 d . .
H6 H 0.3044 0.8987 0.7785 0.020 Uiso 1 1 calc R .
C7 C 0.3708(2) 0.8655(3) 0.60778(19) 0.0105(8) Uani 1 1 d . .
H7A H 0.401(2) 0.813(3) 0.6213(19) 0.013 Uiso 1 1 d R .
H7B H 0.394(2) 0.906(3) 0.586(2) 0.013 Uiso 1 1 d R .
C8 C 0.2560(2) 0.8991(3) 0.54007(17) 0.0116(8) Uani 1 1 d . .
C9 C 0.1859(2) 0.8745(3) 0.51659(18) 0.0132(8) Uani 1 1 d . .
H9 H 0.1722 0.8118 0.5200 0.016 Uiso 1 1 calc R .
C10 C 0.1362(2) 0.9397(3) 0.48860(19) 0.0174(9) Uani 1 1 d . .
C11 C 0.1565(2) 1.0309(3) 0.48141(19) 0.0179(9) Uani 1 1 d . .
H11 H 0.1228 1.0754 0.4613 0.021 Uiso 1 1 calc R .
C12 C 0.2255(2) 1.0573(3) 0.5034(2) 0.0199(10) Uani 1 1 d . .
C13 C 0.2743(2) 0.9918(3) 0.53347(19) 0.0145(9) Uani 1 1 d . .
H13 H 0.3212 1.0104 0.5499 0.017 Uiso 1 1 calc R .
C14 C 0.0605(2) 0.9117(4) 0.4685(2) 0.0261(11) Uani 1 1 d . .
H14A H 0.0562 0.8481 0.4523 0.039 Uiso 1 1 calc GR .
H14B H 0.0346 0.9547 0.4371 0.039 Uiso 1 1 calc GR .
H14C H 0.0419 0.9142 0.5030 0.039 Uiso 1 1 calc GR .
C15 C 0.2473(3) 1.1562(3) 0.4955(3) 0.0306(12) Uani 1 1 d . .
H15A H 0.2725 1.1574 0.4653 0.046 Uiso 1 1 calc GR .
H15B H 0.2774 1.1794 0.5341 0.046 Uiso 1 1 calc GR .
H15C H 0.2062 1.1959 0.4821 0.046 Uiso 1 1 calc GR .
C16 C 0.1920(2) 0.7873(3) 0.65499(18) 0.0141(9) Uani 1 1 d . .
C17 C 0.1488(2) 0.7155(3) 0.62253(18) 0.0142(9) Uani 1 1 d . .
C18 C 0.0774(2) 0.7282(3) 0.6060(2) 0.0208(10) Uani 1 1 d . .
H18 H 0.0478 0.6790 0.5863 0.025 Uiso 1 1 calc R .
C19 C 0.0484(2) 0.8115(4) 0.6177(2) 0.0262(11) Uani 1 1 d . .
H19 H -0.0005 0.8190 0.6058 0.031 Uiso 1 1 calc R .
C20 C 0.0910(2) 0.8834(3) 0.6466(2) 0.0223(10) Uani 1 1 d . .
H20 H 0.0716 0.9413 0.6533 0.027 Uiso 1 1 calc R .
C21 C 0.1624(2) 0.8706(3) 0.66595(19) 0.0170(9) Uani 1 1 d . .
H21 H 0.1914 0.9195 0.6869 0.020 Uiso 1 1 calc R .
C22 C 0.1798(2) 0.6278(3) 0.6039(2) 0.0162(9) Uani 1 1 d . .
H22A H 0.211(2) 0.599(3) 0.641(2) 0.019 Uiso 1 1 d R .
H22B H 0.145(2) 0.581(3) 0.589(2) 0.019 Uiso 1 1 d R .
C23 C 0.1797(2) 0.6396(3) 0.49793(19) 0.0141(9) Uani 1 1 d . .
C24 C 0.2174(2) 0.6452(3) 0.4555(2) 0.0165(9) Uani 1 1 d . .
H24 H 0.2659 0.6555 0.4700 0.020 Uiso 1 1 calc R .
C25 C 0.1873(2) 0.6364(3) 0.3938(2) 0.0196(10) Uani 1 1 d . .
C26 C 0.1160(2) 0.6229(3) 0.3724(2) 0.0238(10) Uani 1 1 d . .
H26 H 0.0943 0.6165 0.3303 0.029 Uiso 1 1 calc R .
C27 C 0.0762(2) 0.6186(4) 0.4124(2) 0.0270(11) Uani 1 1 d . .
C28 C 0.1077(2) 0.6275(3) 0.4741(2) 0.0195(10) Uani 1 1 d . .
H28 H 0.0800 0.6254 0.5008 0.023 Uiso 1 1 calc R .
C29 C 0.2323(3) 0.6383(4) 0.3522(2) 0.0255(11) Uani 1 1 d . .
H29A H 0.2494 0.7018 0.3502 0.038 Uiso 1 1 calc GR .
H29B H 0.2051 0.6183 0.3117 0.038 Uiso 1 1 calc GR .
H29C H 0.2716 0.5959 0.3675 0.038 Uiso 1 1 calc GR .
C30 C -0.0010(3) 0.6047(6) 0.3882(3) 0.055(2) Uani 1 1 d . .
H30A H -0.0246 0.6637 0.3904 0.083 Uiso 1 1 calc GR .
H30B H -0.0157 0.5574 0.4123 0.083 Uiso 1 1 calc GR .
H30C H -0.0128 0.5840 0.3461 0.083 Uiso 1 1 calc GR .
C31 C 0.3011(2) 0.7131(3) 0.75555(18) 0.0143(9) Uani 1 1 d . .
C32 C 0.2491(2) 0.6794(3) 0.7782(2) 0.0230(10) Uani 1 1 d . .
H32 H 0.2019 0.6902 0.7567 0.028 Uiso 1 1 calc R .
C33 C 0.2659(3) 0.6300(3) 0.8322(2) 0.0288(12) Uani 1 1 d . .
H33 H 0.2300 0.6069 0.8471 0.035 Uiso 1 1 calc R .
C34 C 0.3340(3) 0.6142(3) 0.8643(2) 0.0269(11) Uani 1 1 d . .
H34 H 0.3451 0.5794 0.9008 0.032 Uiso 1 1 calc R .
C35 C 0.3862(3) 0.6495(3) 0.8428(2) 0.0237(11) Uani 1 1 d . .
H35 H 0.4333 0.6402 0.8653 0.028 Uiso 1 1 calc R .
C36 C 0.3700(2) 0.6986(3) 0.78863(19) 0.0180(9) Uani 1 1 d . .
H36 H 0.4060 0.7222 0.7741 0.022 Uiso 1 1 calc R .
C37 C 0.3530(2) 0.4766(3) 0.47731(18) 0.0138(9) Uani 1 1 d . .
C38 C 0.4037(2) 0.5405(3) 0.47311(19) 0.0137(9) Uani 1 1 d . .
C39 C 0.4255(2) 0.5405(3) 0.4209(2) 0.0177(9) Uani 1 1 d . .
H39 H 0.4598 0.5836 0.4175 0.021 Uiso 1 1 calc R .
C40 C 0.3976(2) 0.4781(3) 0.3743(2) 0.0210(10) Uani 1 1 d . .
H40 H 0.4121 0.4796 0.3389 0.025 Uiso 1 1 calc R .
C41 C 0.3486(2) 0.4138(3) 0.3795(2) 0.0233(10) Uani 1 1 d . .
H41 H 0.3301 0.3706 0.3478 0.028 Uiso 1 1 calc R .
C42 C 0.3263(2) 0.4123(3) 0.4311(2) 0.0181(9) Uani 1 1 d . .
H42 H 0.2930 0.3676 0.4347 0.022 Uiso 1 1 calc R .
C43 C 0.4352(2) 0.6079(3) 0.52400(19) 0.0132(8) Uani 1 1 d . .
H43A H 0.445(2) 0.581(3) 0.562(2) 0.016 Uiso 1 1 d R .
H43B H 0.480(2) 0.629(3) 0.520(2) 0.016 Uiso 1 1 d R .
C44 C 0.4043(2) 0.7667(3) 0.49017(18) 0.0120(8) Uani 1 1 d . .
C45 C 0.3507(2) 0.8198(3) 0.45260(18) 0.0161(9) Uani 1 1 d . .
H45 H 0.3041 0.8029 0.4486 0.019 Uiso 1 1 calc R .
C46 C 0.3637(2) 0.8968(3) 0.4208(2) 0.0194(10) Uani 1 1 d . .
C47 C 0.4321(3) 0.9215(3) 0.4267(2) 0.0218(10) Uani 1 1 d . .
H47 H 0.4414 0.9732 0.4047 0.026 Uiso 1 1 calc R .
C48 C 0.4870(2) 0.8714(3) 0.46435(19) 0.0171(9) Uani 1 1 d . .
C49 C 0.4727(2) 0.7950(3) 0.49550(19) 0.0150(9) Uani 1 1 d . .
H49 H 0.5101 0.7608 0.5212 0.018 Uiso 1 1 calc R .
C50 C 0.3042(3) 0.9524(4) 0.3811(2) 0.0310(12) Uani 1 1 d . .
H50A H 0.2825 0.9173 0.3441 0.047 Uiso 1 1 calc GR .
H50B H 0.3215 1.0120 0.3707 0.047 Uiso 1 1 calc GR .
H50C H 0.2700 0.9641 0.4027 0.047 Uiso 1 1 calc GR .
C51 C 0.5613(2) 0.9006(3) 0.4726(2) 0.0248(11) Uani 1 1 d . .
H51A H 0.5764 0.8768 0.4389 0.037 Uiso 1 1 calc GR .
H51B H 0.5910 0.8752 0.5106 0.037 Uiso 1 1 calc GR .
H51C H 0.5644 0.9688 0.4735 0.037 Uiso 1 1 calc GR .
C52 C 0.3850(2) 0.4218(3) 0.60301(18) 0.0133(8) Uani 1 1 d . .
C53 C 0.4015(2) 0.4534(3) 0.66286(18) 0.0131(8) Uani 1 1 d . .
C54 C 0.4448(2) 0.3986(3) 0.7082(2) 0.0209(10) Uani 1 1 d . .
H54 H 0.4549 0.4180 0.7491 0.025 Uiso 1 1 calc R .
C55 C 0.4735(3) 0.3166(3) 0.6949(2) 0.0256(10) Uani 1 1 d . .
H55 H 0.5033 0.2807 0.7264 0.031 Uiso 1 1 calc R .
C56 C 0.4588(2) 0.2869(3) 0.6357(2) 0.0231(10) Uani 1 1 d . .
H56 H 0.4792 0.2314 0.6264 0.028 Uiso 1 1 calc R .
C57 C 0.4137(2) 0.3389(3) 0.5897(2) 0.0176(9) Uani 1 1 d . .
H57 H 0.4024 0.3177 0.5492 0.021 Uiso 1 1 calc R .
C58 C 0.3744(2) 0.5465(3) 0.67769(19) 0.0130(8) Uani 1 1 d . .
H58A H 0.324(2) 0.546(3) 0.659(2) 0.016 Uiso 1 1 d R .
H58B H 0.381(2) 0.550(3) 0.721(2) 0.016 Uiso 1 1 d R .
C59 C 0.2429(2) 0.4231(3) 0.53151(19) 0.0136(9) Uani 1 1 d . .
C60 C 0.1909(2) 0.4227(3) 0.4767(2) 0.0191(9) Uani 1 1 d . .
H60 H 0.1984 0.4534 0.4428 0.023 Uiso 1 1 calc R .
C61 C 0.1282(2) 0.3781(3) 0.4708(2) 0.0235(10) Uani 1 1 d . .
H61 H 0.0937 0.3767 0.4327 0.028 Uiso 1 1 calc R .
C62 C 0.1158(2) 0.3356(3) 0.5203(2) 0.0266(11) Uani 1 1 d . .
H62 H 0.0728 0.3054 0.5163 0.032 Uiso 1 1 calc R .
C63 C 0.1663(2) 0.3374(3) 0.5756(2) 0.0245(11) Uani 1 1 d . .
H63 H 0.1576 0.3094 0.6099 0.029 Uiso 1 1 calc R .
C64 C 0.2297(2) 0.3800(3) 0.5812(2) 0.0174(9) Uani 1 1 d . .
H64 H 0.2644 0.3799 0.6192 0.021 Uiso 1 1 calc R .
C65 C 0.4729(2) 0.6508(3) 0.68555(18) 0.0145(9) Uani 1 1 d . .
C66 C 0.5090(2) 0.6173(3) 0.74322(19) 0.0179(9) Uani 1 1 d . .
H66 H 0.4872 0.5732 0.7622 0.021 Uiso 1 1 calc R .
C67 C 0.5757(2) 0.6467(3) 0.7733(2) 0.0225(10) Uani 1 1 d . .
C68 C 0.6085(2) 0.7107(3) 0.7451(2) 0.0220(10) Uani 1 1 d . .
H68 H 0.6543 0.7307 0.7651 0.026 Uiso 1 1 calc R .
C69 C 0.5745(2) 0.7452(3) 0.6882(2) 0.0177(9) Uani 1 1 d . .
C70 C 0.5080(2) 0.7135(3) 0.65855(19) 0.0134(8) Uani 1 1 d . .
H70 H 0.4858 0.7351 0.6188 0.016 Uiso 1 1 calc R .
C71 C 0.6115(3) 0.6123(5) 0.8359(2) 0.0435(15) Uani 1 1 d . .
H71A H 0.6159 0.6637 0.8646 0.065 Uiso 1 1 calc GR .
H71B H 0.6576 0.5890 0.8376 0.065 Uiso 1 1 calc GR .
H71C H 0.5843 0.5619 0.8462 0.065 Uiso 1 1 calc GR .
C72 C 0.6095(2) 0.8158(3) 0.6584(2) 0.0267(11) Uani 1 1 d . .
H72A H 0.6480 0.8449 0.6891 0.040 Uiso 1 1 calc GR .
H72B H 0.5760 0.8638 0.6386 0.040 Uiso 1 1 calc GR .
H72C H 0.6271 0.7845 0.6284 0.040 Uiso 1 1 calc GR .
C91 C 0.5990(5) 0.0723(6) 0.7490(5) 0.093(3) Uani 1 1 d D .
H91A H 0.5630 0.0740 0.7696 0.139 Uiso 1 1 calc GR .
H91B H 0.6117 0.0074 0.7444 0.139 Uiso 1 1 calc GR .
H91C H 0.5815 0.1014 0.7092 0.139 Uiso 1 1 calc GR .
C92 C 0.6587(6) 0.1222(10) 0.7841(7) 0.172(6) Uani 1 1 d D U
H92A H 0.6963 0.1155 0.7650 0.207 Uiso 1 1 calc R .
H92B H 0.6749 0.0943 0.8249 0.207 Uiso 1 1 calc R .
C93 C 0.6434(5) 0.2295(7) 0.7900(6) 0.122(4) Uani 1 1 d D U
H93A H 0.5925 0.2380 0.7765 0.147 Uiso 1 1 calc R .
H93B H 0.6596 0.2459 0.8334 0.147 Uiso 1 1 calc R .
C94 C 0.6726(6) 0.2957(8) 0.7582(6) 0.148(4) Uani 1 1 d D U
H94A H 0.6465 0.2967 0.7147 0.178 Uiso 1 1 calc R .
H94B H 0.7217 0.2809 0.7626 0.178 Uiso 1 1 calc R .
C95 C 0.6663(6) 0.3837(9) 0.7865(6) 0.147(5) Uani 1 1 d D U
H95A H 0.6177 0.4033 0.7743 0.221 Uiso 1 1 calc GR .
H95B H 0.6943 0.4309 0.7739 0.221 Uiso 1 1 calc GR .
H95C H 0.6827 0.3766 0.8304 0.221 Uiso 1 1 calc GR .

loop_
_atom_site_aniso_label
_atom_site_aniso_U_11
_atom_site_aniso_U_22
_atom_site_aniso_U_33
_atom_site_aniso_U_23
_atom_site_aniso_U_13
_atom_site_aniso_U_12
Zr 0.00801(18) 0.00869(18) 0.00891(18) 0.00028(15) 0.00281(14) 0.00044(15)
P1 0.0121(5) 0.0117(5) 0.0103(5) 0.0003(4) 0.0038(4) 0.0012(4)
P2 0.0118(5) 0.0102(5) 0.0109(5) 0.0002(4) 0.0041(4) -0.0010(4)
N1 0.0109(17) 0.0095(17) 0.0126(17) 0.0006(13) 0.0041(14) 0.0013(13)
N2 0.0120(17) 0.0133(17) 0.0142(18) -0.0029(14) 0.0040(14) -0.0021(14)
N3 0.0121(17) 0.0113(16) 0.0142(17) 0.0013(14) 0.0057(14) 0.0016(14)
N4 0.0126(17) 0.0124(17) 0.0108(17) 0.0012(14) 0.0032(14) 0.0010(14)
C1 0.012(2) 0.0101(19) 0.015(2) -0.0029(16) 0.0014(17) 0.0006(16)
C2 0.010(2) 0.016(2) 0.017(2) 0.0027(17) 0.0016(17) 0.0041(16)
C3 0.014(2) 0.018(2) 0.020(2) -0.0005(18) 0.0052(18) -0.0014(18)
C4 0.018(2) 0.016(2) 0.030(3) -0.0060(19) 0.002(2) -0.0009(18)
C5 0.019(2) 0.023(2) 0.017(2) -0.0049(19) 0.0005(18) 0.0086(19)
C6 0.017(2) 0.017(2) 0.015(2) 0.0004(17) 0.0045(18) 0.0028(17)
C7 0.0090(19) 0.0059(19) 0.016(2) 0.0005(16) 0.0026(16) 0.0015(16)
C8 0.016(2) 0.012(2) 0.0081(19) 0.0022(16) 0.0060(16) 0.0048(16)
C9 0.021(2) 0.0100(19) 0.010(2) 0.0014(16) 0.0054(17) -0.0014(17)
C10 0.019(2) 0.021(2) 0.011(2) -0.0024(18) 0.0035(17) 0.0056(18)
C11 0.024(2) 0.014(2) 0.015(2) 0.0028(17) 0.0042(18) 0.0119(18)
C12 0.029(3) 0.014(2) 0.018(2) 0.0003(18) 0.009(2) 0.0057(19)
C13 0.014(2) 0.014(2) 0.016(2) 0.0026(17) 0.0057(17) 0.0016(17)
C14 0.020(2) 0.029(3) 0.024(3) 0.003(2) 0.000(2) 0.006(2)
C15 0.032(3) 0.015(2) 0.044(3) 0.010(2) 0.011(2) 0.004(2)
C16 0.013(2) 0.020(2) 0.010(2) 0.0034(17) 0.0060(16) 0.0040(17)
C17 0.015(2) 0.019(2) 0.011(2) 0.0015(17) 0.0065(17) -0.0010(17)
C18 0.018(2) 0.026(2) 0.020(2) -0.0030(19) 0.0086(19) -0.0034(19)
C19 0.014(2) 0.039(3) 0.026(3) 0.000(2) 0.0075(19) 0.008(2)
C20 0.024(2) 0.024(2) 0.023(2) 0.000(2) 0.012(2) 0.010(2)
C21 0.018(2) 0.020(2) 0.014(2) 0.0021(18) 0.0058(18) 0.0035(18)
C22 0.014(2) 0.016(2) 0.018(2) 0.0002(18) 0.0044(18) -0.0016(18)
C23 0.016(2) 0.0080(19) 0.017(2) -0.0033(16) 0.0022(17) 0.0027(16)
C24 0.013(2) 0.013(2) 0.021(2) 0.0025(18) 0.0018(18) 0.0037(17)
C25 0.021(2) 0.015(2) 0.022(2) -0.0013(18) 0.0050(19) 0.0048(18)
C26 0.020(2) 0.032(3) 0.015(2) -0.009(2) -0.0019(19) 0.002(2)
C27 0.016(2) 0.033(3) 0.028(3) -0.013(2) 0.000(2) 0.003(2)
C28 0.011(2) 0.023(2) 0.024(2) -0.0100(19) 0.0048(18) 0.0009(18)
C29 0.028(3) 0.030(3) 0.016(2) 0.003(2) 0.003(2) 0.007(2)
C30 0.018(3) 0.107(6) 0.036(3) -0.027(4) 0.002(2) -0.004(3)
C31 0.022(2) 0.013(2) 0.0087(19) -0.0013(16) 0.0056(17) 0.0027(17)
C32 0.024(2) 0.026(2) 0.017(2) 0.000(2) 0.0029(19) -0.008(2)
C33 0.039(3) 0.029(3) 0.018(2) 0.002(2) 0.008(2) -0.014(2)
C34 0.044(3) 0.018(2) 0.015(2) 0.0002(19) 0.002(2) -0.002(2)
C35 0.033(3) 0.020(2) 0.015(2) -0.0037(19) 0.001(2) 0.014(2)
C36 0.024(2) 0.016(2) 0.015(2) -0.0024(18) 0.0079(18) 0.0045(18)
C37 0.016(2) 0.015(2) 0.011(2) 0.0024(16) 0.0044(17) 0.0042(17)
C38 0.014(2) 0.012(2) 0.015(2) 0.0027(17) 0.0049(17) 0.0053(16)
C39 0.017(2) 0.019(2) 0.021(2) 0.0039(18) 0.0108(19) 0.0062(18)
C40 0.022(2) 0.029(3) 0.015(2) 0.0013(19) 0.0092(19) 0.010(2)
C41 0.027(3) 0.024(2) 0.018(2) -0.0060(19) 0.005(2) 0.004(2)
C42 0.018(2) 0.018(2) 0.020(2) -0.0025(18) 0.0061(19) 0.0028(18)
C43 0.011(2) 0.015(2) 0.015(2) 0.0022(17) 0.0053(17) -0.0001(17)
C44 0.015(2) 0.0103(19) 0.013(2) -0.0037(16) 0.0077(17) -0.0005(16)
C45 0.015(2) 0.020(2) 0.015(2) -0.0002(18) 0.0066(17) -0.0021(18)
C46 0.030(3) 0.015(2) 0.016(2) 0.0046(18) 0.010(2) 0.0046(19)
C47 0.034(3) 0.013(2) 0.023(2) 0.0029(18) 0.015(2) -0.0025(19)
C48 0.021(2) 0.016(2) 0.017(2) -0.0076(18) 0.0099(19) -0.0053(18)
C49 0.015(2) 0.014(2) 0.017(2) -0.0002(17) 0.0073(17) 0.0022(17)
C50 0.032(3) 0.027(3) 0.033(3) 0.016(2) 0.008(2) 0.002(2)
C51 0.029(3) 0.021(2) 0.028(3) -0.003(2) 0.014(2) -0.011(2)
C52 0.010(2) 0.016(2) 0.014(2) 0.0026(17) 0.0040(17) -0.0002(16)
C53 0.013(2) 0.014(2) 0.015(2) 0.0022(17) 0.0069(17) 0.0020(16)
C54 0.030(3) 0.018(2) 0.015(2) 0.0028(18) 0.007(2) 0.0017(19)
C55 0.029(3) 0.020(2) 0.024(2) 0.006(2) 0.002(2) 0.005(2)
C56 0.026(3) 0.015(2) 0.028(3) -0.0012(19) 0.008(2) 0.0047(19)
C57 0.023(2) 0.013(2) 0.018(2) -0.0023(17) 0.0065(18) -0.0007(17)
C58 0.014(2) 0.016(2) 0.009(2) 0.0006(16) 0.0037(17) 0.0004(17)
C59 0.013(2) 0.010(2) 0.020(2) -0.0021(17) 0.0075(18) 0.0000(16)
C60 0.019(2) 0.017(2) 0.020(2) -0.0003(18) 0.0050(19) 0.0015(18)
C61 0.016(2) 0.018(2) 0.032(3) -0.003(2) 0.000(2) -0.0014(19)
C62 0.017(2) 0.022(3) 0.043(3) -0.004(2) 0.013(2) -0.0065(19)
C63 0.026(3) 0.019(2) 0.033(3) 0.003(2) 0.017(2) -0.0041(19)
C64 0.017(2) 0.013(2) 0.025(2) -0.0016(18) 0.0103(19) -0.0001(17)
C65 0.015(2) 0.018(2) 0.011(2) -0.0054(17) 0.0038(17) 0.0052(17)
C66 0.017(2) 0.022(2) 0.016(2) 0.0020(18) 0.0069(18) 0.0074(18)
C67 0.018(2) 0.031(3) 0.016(2) -0.006(2) 0.0007(19) 0.008(2)
C68 0.012(2) 0.027(3) 0.023(2) -0.006(2) -0.0012(18) -0.0036(18)
C69 0.017(2) 0.018(2) 0.019(2) -0.0065(18) 0.0051(18) 0.0006(18)
C70 0.014(2) 0.012(2) 0.014(2) -0.0005(16) 0.0033(17) 0.0069(16)
C71 0.026(3) 0.071(4) 0.025(3) 0.009(3) -0.006(2) -0.003(3)
C72 0.020(2) 0.021(2) 0.036(3) 0.002(2) 0.003(2) -0.003(2)
C91 0.104(8) 0.057(5) 0.132(9) 0.010(6) 0.058(7) 0.001(5)
C92 0.072(8) 0.186(10) 0.251(16) -0.106(9) 0.036(9) -0.011(7)
C93 0.081(7) 0.117(7) 0.187(11) -0.079(7) 0.067(7) -0.022(5)
C94 0.058(6) 0.213(10) 0.167(11) -0.046(8) 0.022(7) -0.036(7)
C95 0.100(9) 0.139(9) 0.168(12) -0.033(8) -0.016(8) -0.037(7)

loop_
_atom_type_symbol
_atom_type_description
_atom_type_scat_dispersion_real
_atom_type_scat_dispersion_imag
_atom_type_scat_source
C C 0.0033 0.0016 'International Tables Vol C Tables 4.2.6.8 and 6.1.1.4'
H H 0.0000 0.0000 'International Tables Vol C Tables 4.2.6.8 and 6.1.1.4'
N N 0.0061 0.0033 'International Tables Vol C Tables 4.2.6.8 and 6.1.1.4'
P P 0.1023 0.0942 'International Tables Vol C Tables 4.2.6.8 and 6.1.1.4'
Zr Zr -2.9673 0.5597 'International Tables Vol C Tables 4.2.6.8 and 6.1.1.4'

loop_
_exptl_crystal_face_index_h
_exptl_crystal_face_index_k
_exptl_crystal_face_index_l
_exptl_crystal_face_perp_dist
_exptl_oxdiff_crystal_face_indexfrac_h
_exptl_oxdiff_crystal_face_indexfrac_k
_exptl_oxdiff_crystal_face_indexfrac_l
_exptl_oxdiff_crystal_face_x
_exptl_oxdiff_crystal_face_y
_exptl_oxdiff_crystal_face_z
-8 19 -1 0.0342 -8.0001 19.0001 -1.0000 -0.1695 0.9424 -0.2427
9 -19 0 0.0226 9.0001 -19.0001 0.0000 0.1851 -0.9565 0.2074
26 6 -2 0.0977 26.0003 6.0002 -2.0001 0.8960 0.0549 -0.4030
-26 -6 2 0.0977 -26.0003 -6.0002 2.0001 -0.8960 -0.0549 0.4030
-4 -4 32 0.0417 -4.0000 -3.9998 32.0001 0.4362 0.0345 0.9110
4 4 -32 0.0417 4.0000 3.9998 -32.0001 -0.4362 -0.0345 -0.9110

loop_
_geom_angle_atom_site_label_1
_geom_angle_atom_site_label_2
_geom_angle_atom_site_label_3
_geom_angle
P1 Zr P2 129.90(3)
P1 Zr H7A 72.1(10)
P2 Zr H7A 141.8(11)
N1 Zr P1 68.47(9)
N1 Zr P2 155.47(9)
N1 Zr N2 95.48(13)
N1 Zr N3 90.63(13)
N1 Zr N4 124.69(13)
N1 Zr C7 31.78(12)
N1 Zr H7A 51.9(11)
N2 Zr P1 79.32(9)
N2 Zr P2 75.44(9)
N2 Zr N3 127.59(13)
N2 Zr C7 124.30(12)
N2 Zr H7A 142.6(11)
N3 Zr P1 148.55(10)
N3 Zr P2 77.92(9)
N3 Zr C7 82.81(13)
N3 Zr H7A 76.5(10)
N4 Zr P1 81.62(9)
N4 Zr P2 77.95(9)
N4 Zr N2 124.03(13)
N4 Zr N3 92.54(13)
N4 Zr C7 94.17(13)
N4 Zr H7A 75.4(11)
C7 Zr P1 66.97(9)
C7 Zr P2 158.75(9)
C7 Zr H7A 20.2(11)
C1 P1 Zr 109.34(14)
C1 P1 C31 101.07(19)
C16 P1 Zr 108.02(13)
C16 P1 C1 107.30(19)
C16 P1 C31 104.37(19)
C31 P1 Zr 125.47(13)
C37 P2 Zr 112.26(14)
C37 P2 C52 104.67(19)
C37 P2 C59 107.97(19)
C52 P2 Zr 109.90(14)
C59 P2 Zr 118.33(13)
C59 P2 C52 102.46(19)
C7 N1 Zr 98.4(2)
C8 N1 Zr 145.4(3)
C8 N1 C7 116.2(3)
C22 N2 Zr 123.7(3)
C23 N2 Zr 118.0(3)
C23 N2 C22 118.2(3)
C43 N3 Zr 117.4(2)
C44 N3 Zr 128.8(3)
C44 N3 C43 113.1(3)
C58 N4 Zr 107.5(2)
C65 N4 Zr 134.9(3)
C65 N4 C58 117.3(3)
C2 C1 P1 118.9(3)
C6 C1 P1 121.1(3)
C6 C1 C2 119.5(4)
C1 C2 C3 118.4(4)
C1 C2 C7 121.5(4)
C3 C2 C7 120.2(4)
C2 C3 H3 119.3
C4 C3 C2 121.3(4)
C4 C3 H3 119.3
C3 C4 H4 120.1
C3 C4 C5 119.8(4)
C5 C4 H4 120.1
C4 C5 H5 120.2
C4 C5 C6 119.5(4)
C6 C5 H5 120.2
C1 C6 H6 119.3
C5 C6 C1 121.4(4)
C5 C6 H6 119.3
Zr C7 H7A 59(3)
Zr C7 H7B 129(3)
N1 C7 Zr 49.82(17)
N1 C7 C2 114.9(3)
N1 C7 H7A 108(3)
N1 C7 H7B 113(3)
C2 C7 Zr 121.9(3)
C2 C7 H7A 106(3)
C2 C7 H7B 109(3)
H7A C7 H7B 106(4)
C9 C8 N1 119.4(4)
C13 C8 N1 122.8(4)
C13 C8 C9 117.7(4)
C8 C9 H9 119.3
C10 C9 C8 121.4(4)
C10 C9 H9 119.3
C9 C10 C11 119.4(4)
C9 C10 C14 119.5(4)
C11 C10 C14 121.1(4)
C10 C11 H11 119.7
C12 C11 C10 120.7(4)
C12 C11 H11 119.7
C11 C12 C13 119.1(4)
C11 C12 C15 120.5(4)
C13 C12 C15 120.4(4)
C8 C13 H13 119.2
C12 C13 C8 121.6(4)
C12 C13 H13 119.2
C10 C14 H14A 109.5
C10 C14 H14B 109.5
C10 C14 H14C 109.5
H14A C14 H14B 109.5
H14A C14 H14C 109.5
H14B C14 H14C 109.5
C12 C15 H15A 109.5
C12 C15 H15B 109.5
C12 C15 H15C 109.5
H15A C15 H15B 109.5
H15A C15 H15C 109.5
H15B C15 H15C 109.5
C17 C16 P1 117.7(3)
C21 C16 P1 123.0(3)
C21 C16 C17 119.3(4)
C16 C17 C22 120.7(4)
C18 C17 C16 118.6(4)
C18 C17 C22 120.6(4)
C17 C18 H18 119.3
C17 C18 C19 121.3(4)
C19 C18 H18 119.3
C18 C19 H19 120.1
C20 C19 C18 119.8(4)
C20 C19 H19 120.1
C19 C20 H20 120.1
C19 C20 C21 119.7(4)
C21 C20 H20 120.1
C16 C21 H21 119.5
C20 C21 C16 121.0(4)
C20 C21 H21 119.5
N2 C22 C17 113.5(3)
N2 C22 H22A 111(3)
N2 C22 H22B 110(3)
C17 C22 H22A 108(3)
C17 C22 H22B 111(3)
H22A C22 H22B 103(4)
N2 C23 C24 117.6(4)
N2 C23 C28 126.3(4)
C28 C23 C24 116.1(4)
C23 C24 H24 118.3
C25 C24 C23 123.4(4)
C25 C24 H24 118.3
C24 C25 C26 118.3(4)
C24 C25 C29 119.6(4)
C26 C25 C29 122.0(4)
C25 C26 H26 119.7
C25 C26 C27 120.5(4)
C27 C26 H26 119.7
C26 C27 C30 119.6(5)
C28 C27 C26 120.0(4)
C28 C27 C30 120.4(5)
C23 C28 H28 119.2
C27 C28 C23 121.6(4)
C27 C28 H28 119.2
C25 C29 H29A 109.5
C25 C29 H29B 109.5
C25 C29 H29C 109.5
H29A C29 H29B 109.5
H29A C29 H29C 109.5
H29B C29 H29C 109.5
C27 C30 H30A 109.5
C27 C30 H30B 109.5
C27 C30 H30C 109.5
H30A C30 H30B 109.5
H30A C30 H30C 109.5
H30B C30 H30C 109.5
C32 C31 P1 124.1(3)
C32 C31 C36 118.9(4)
C36 C31 P1 116.6(3)
C31 C32 H32 119.8
C33 C32 C31 120.3(4)
C33 C32 H32 119.8
C32 C33 H33 119.6
C34 C33 C32 120.7(5)
C34 C33 H33 119.6
C33 C34 H34 120.3
C33 C34 C35 119.4(4)
C35 C34 H34 120.3
C34 C35 H35 119.8
C34 C35 C36 120.4(4)
C36 C35 H35 119.8
C31 C36 H36 119.9
C35 C36 C31 120.3(4)
C35 C36 H36 119.9
C38 C37 P2 114.9(3)
C42 C37 P2 124.7(3)
C42 C37 C38 120.3(4)
C37 C38 C39 118.7(4)
C37 C38 C43 120.9(4)
C39 C38 C43 120.4(4)
C38 C39 H39 119.6
C40 C39 C38 120.9(4)
C40 C39 H39 119.6
C39 C40 H40 120.0
C41 C40 C39 120.0(4)
C41 C40 H40 120.0
C40 C41 H41 119.9
C40 C41 C42 120.3(4)
C42 C41 H41 119.9
C37 C42 C41 119.8(4)
C37 C42 H42 120.1
C41 C42 H42 120.1
N3 C43 C38 112.5(3)
N3 C43 H43A 107(3)
N3 C43 H43B 109(3)
C38 C43 H43A 113(3)
C38 C43 H43B 109(3)
H43A C43 H43B 105(4)
C45 C44 N3 120.9(4)
C45 C44 C49 117.2(4)
C49 C44 N3 121.8(4)
C44 C45 H45 119.1
C46 C45 C44 121.9(4)
C46 C45 H45 119.1
C45 C46 C50 120.0(4)
C47 C46 C45 119.0(4)
C47 C46 C50 121.0(4)
C46 C47 H47 119.5
C48 C47 C46 121.0(4)
C48 C47 H47 119.5
C47 C48 C51 120.9(4)
C49 C48 C47 118.9(4)
C49 C48 C51 120.2(4)
C44 C49 H49 119.0
C48 C49 C44 122.0(4)
C48 C49 H49 119.0
C46 C50 H50A 109.5
C46 C50 H50B 109.5
C46 C50 H50C 109.5
H50A C50 H50B 109.5
H50A C50 H50C 109.5
H50B C50 H50C 109.5
C48 C51 H51A 109.5
C48 C51 H51B 109.5
C48 C51 H51C 109.5
H51A C51 H51B 109.5
H51A C51 H51C 109.5
H51B C51 H51C 109.5
C53 C52 P2 118.4(3)
C57 C52 P2 121.6(3)
C57 C52 C53 120.0(4)
C52 C53 C58 120.7(4)
C54 C53 C52 118.5(4)
C54 C53 C58 120.8(4)
C53 C54 H54 119.3
C55 C54 C53 121.4(4)
C55 C54 H54 119.3
C54 C55 H55 120.0
C56 C55 C54 120.0(4)
C56 C55 H55 120.0
C55 C56 H56 120.2
C55 C56 C57 119.6(4)
C57 C56 H56 120.2
C52 C57 C56 120.4(4)
C52 C57 H57 119.8
C56 C57 H57 119.8
N4 C58 C53 112.8(3)
N4 C58 H58A 109(3)
N4 C58 H58B 113(3)
C53 C58 H58A 107(3)
C53 C58 H58B 109(3)
H58A C58 H58B 105(4)
C60 C59 P2 122.8(3)
C60 C59 C64 118.3(4)
C64 C59 P2 118.4(3)
C59 C60 H60 119.6
C59 C60 C61 120.9(4)
C61 C60 H60 119.6
C60 C61 H61 119.9
C62 C61 C60 120.2(4)
C62 C61 H61 119.9
C61 C62 H62 120.2
C63 C62 C61 119.7(4)
C63 C62 H62 120.2
C62 C63 H63 119.9
C62 C63 C64 120.2(4)
C64 C63 H63 119.9
C59 C64 H64 119.6
C63 C64 C59 120.7(4)
C63 C64 H64 119.6
N4 C65 C66 124.0(4)
C70 C65 N4 119.0(4)
C70 C65 C66 117.0(4)
C65 C66 H66 119.0
C67 C66 C65 122.1(4)
C67 C66 H66 119.0
C66 C67 C68 119.1(4)
C66 C67 C71 120.4(5)
C68 C67 C71 120.4(4)
C67 C68 H68 119.7
C69 C68 C67 120.5(4)
C69 C68 H68 119.7
C68 C69 C70 119.3(4)
C68 C69 C72 120.4(4)
C70 C69 C72 120.4(4)
C65 C70 H70 119.0
C69 C70 C65 122.0(4)
C69 C70 H70 119.0
C67 C71 H71A 109.5
C67 C71 H71B 109.5
C67 C71 H71C 109.5
H71A C71 H71B 109.5
H71A C71 H71C 109.5
H71B C71 H71C 109.5
C69 C72 H72A 109.5
C69 C72 H72B 109.5
C69 C72 H72C 109.5
H72A C72 H72B 109.5
H72A C72 H72C 109.5
H72B C72 H72C 109.5
H91A C91 H91B 109.5
H91A C91 H91C 109.5
H91B C91 H91C 109.5
C92 C91 H91A 109.5
C92 C91 H91B 109.5
C92 C91 H91C 109.5
C91 C92 H92A 109.1
C91 C92 H92B 109.1
C91 C92 C93 112.4(10)
H92A C92 H92B 107.9
C93 C92 H92A 109.1
C93 C92 H92B 109.1
C92 C93 H93A 107.7
C92 C93 H93B 107.7
H93A C93 H93B 107.1
C94 C93 C92 118.6(11)
C94 C93 H93A 107.7
C94 C93 H93B 107.7
C93 C94 H94A 111.0
C93 C94 H94B 111.0
C93 C94 C95 103.9(11)
H94A C94 H94B 109.0
C95 C94 H94A 111.0
C95 C94 H94B 111.0
C94 C95 H95A 109.5
C94 C95 H95B 109.5
C94 C95 H95C 109.5
H95A C95 H95B 109.5
H95A C95 H95C 109.5
H95B C95 H95C 109.5

loop_
_geom_bond_atom_site_label_1
_geom_bond_atom_site_label_2
_geom_bond_distance
Zr P1 2.8580(11)
Zr P2 2.9457(11)
Zr N1 2.120(3)
Zr N2 2.157(3)
Zr N3 2.161(3)
Zr N4 2.139(3)
Zr C7 2.745(4)
Zr H7A 2.39(4)
P1 C1 1.836(4)
P1 C16 1.831(4)
P1 C31 1.839(4)
P2 C37 1.826(4)
P2 C52 1.840(4)
P2 C59 1.832(4)
N1 C7 1.462(5)
N1 C8 1.410(5)
N2 C22 1.473(5)
N2 C23 1.397(5)
N3 C43 1.493(5)
N3 C44 1.417(5)
N4 C58 1.468(5)
N4 C65 1.405(5)
C1 C2 1.401(6)
C1 C6 1.394(6)
C2 C3 1.413(6)
C2 C7 1.504(6)
C3 H3 0.9500
C3 C4 1.385(6)
C4 H4 0.9500
C4 C5 1.386(7)
C5 H5 0.9500
C5 C6 1.390(6)
C6 H6 0.9500
C7 H7A 0.97(5)
C7 H7B 0.96(5)
C8 C9 1.405(6)
C8 C13 1.400(6)
C9 H9 0.9500
C9 C10 1.385(6)
C10 C11 1.395(6)
C10 C14 1.516(6)
C11 H11 0.9500
C11 C12 1.390(6)
C12 C13 1.392(6)
C12 C15 1.512(6)
C13 H13 0.9500
C14 H14A 0.9800
C14 H14B 0.9800
C14 H14C 0.9800
C15 H15A 0.9800
C15 H15B 0.9800
C15 H15C 0.9800
C16 C17 1.416(6)
C16 C21 1.393(6)
C17 C18 1.392(6)
C17 C22 1.522(6)
C18 H18 0.9500
C18 C19 1.392(7)
C19 H19 0.9500
C19 C20 1.384(7)
C20 H20 0.9500
C20 C21 1.391(6)
C21 H21 0.9500
C22 H22A 0.99(5)
C22 H22B 0.97(5)
C23 C24 1.412(6)
C23 C28 1.407(6)
C24 H24 0.9500
C24 C25 1.387(6)
C25 C26 1.392(6)
C25 C29 1.507(6)
C26 H26 0.9500
C26 C27 1.396(7)
C27 C28 1.390(6)
C27 C30 1.507(7)
C28 H28 0.9500
C29 H29A 0.9800
C29 H29B 0.9800
C29 H29C 0.9800
C30 H30A 0.9800
C30 H30B 0.9800
C30 H30C 0.9800
C31 C32 1.392(6)
C31 C36 1.394(6)
C32 H32 0.9500
C32 C33 1.390(6)
C33 H33 0.9500
C33 C34 1.379(7)
C34 H34 0.9500
C34 C35 1.388(7)
C35 H35 0.9500
C35 C36 1.393(6)
C36 H36 0.9500
C37 C38 1.401(6)
C37 C42 1.397(6)
C38 C39 1.403(6)
C38 C43 1.513(6)
C39 H39 0.9500
C39 C40 1.388(6)
C40 H40 0.9500
C40 C41 1.383(7)
C41 H41 0.9500
C41 C42 1.398(6)
C42 H42 0.9500
C43 H43A 0.94(5)
C43 H43B 0.99(5)
C44 C45 1.399(6)
C44 C49 1.410(6)
C45 H45 0.9500
C45 C46 1.395(6)
C46 C47 1.394(7)
C46 C50 1.509(6)
C47 H47 0.9500
C47 C48 1.392(6)
C48 C49 1.389(6)
C48 C51 1.515(6)
C49 H49 0.9500
C50 H50A 0.9800
C50 H50B 0.9800
C50 H50C 0.9800
C51 H51A 0.9800
C51 H51B 0.9800
C51 H51C 0.9800
C52 C53 1.404(6)
C52 C57 1.395(6)
C53 C54 1.396(6)
C53 C58 1.520(6)
C54 H54 0.9500
C54 C55 1.386(6)
C55 H55 0.9500
C55 C56 1.383(7)
C56 H56 0.9500
C56 C57 1.397(6)
C57 H57 0.9500
C58 H58A 0.98(5)
C58 H58B 0.97(5)
C59 C60 1.391(6)
C59 C64 1.401(6)
C60 H60 0.9500
C60 C61 1.391(6)
C61 H61 0.9500
C61 C62 1.386(7)
C62 H62 0.9500
C62 C63 1.385(7)
C63 H63 0.9500
C63 C64 1.390(6)
C64 H64 0.9500
C65 C66 1.407(6)
C65 C70 1.402(6)
C66 H66 0.9500
C66 C67 1.389(6)
C67 C68 1.401(7)
C67 C71 1.500(7)
C68 H68 0.9500
C68 C69 1.388(6)
C69 C70 1.394(6)
C69 C72 1.512(6)
C70 H70 0.9500
C71 H71A 0.9800
C71 H71B 0.9800
C71 H71C 0.9800
C72 H72A 0.9800
C72 H72B 0.9800
C72 H72C 0.9800
C91 H91A 0.9800
C91 H91B 0.9800
C91 H91C 0.9800
C91 C92 1.432(9)
C92 H92A 0.9900
C92 H92B 0.9900
C92 C93 1.584(16)
C93 H93A 0.9900
C93 H93B 0.9900
C93 C94 1.431(9)
C94 H94A 0.9900
C94 H94B 0.9900
C94 C95 1.445(9)
C95 H95A 0.9800
C95 H95B 0.9800
C95 H95C 0.9800

loop_
_geom_torsion_atom_site_label_1
_geom_torsion_atom_site_label_2
_geom_torsion_atom_site_label_3
_geom_torsion_atom_site_label_4
_geom_torsion
Zr P1 C1 C2 4.9(4)
Zr P1 C1 C6 -167.0(3)
Zr P1 C16 C17 45.7(3)
Zr P1 C16 C21 -133.9(3)
Zr P1 C31 C32 -111.8(4)
Zr P1 C31 C36 61.7(4)
Zr P2 C37 C38 33.0(3)
Zr P2 C37 C42 -143.5(3)
Zr P2 C52 C53 25.6(4)
Zr P2 C52 C57 -156.4(3)
Zr P2 C59 C60 86.7(4)
Zr P2 C59 C64 -85.2(3)
Zr N1 C7 C2 -111.7(3)
Zr N1 C8 C9 18.8(7)
Zr N1 C8 C13 -161.8(4)
Zr N2 C22 C17 86.4(4)
Zr N2 C23 C24 10.6(5)
Zr N2 C23 C28 -170.3(3)
Zr N3 C43 C38 97.1(3)
Zr N3 C44 C45 -51.0(5)
Zr N3 C44 C49 126.0(4)
Zr N4 C58 C53 109.7(3)
Zr N4 C65 C66 159.7(3)
Zr N4 C65 C70 -19.2(6)
P1 C1 C2 C3 -174.7(3)
P1 C1 C2 C7 4.7(5)
P1 C1 C6 C5 174.1(3)
P1 C16 C17 C18 176.2(3)
P1 C16 C17 C22 -6.3(5)
P1 C16 C21 C20 -178.9(3)
P1 C31 C32 C33 171.8(4)
P1 C31 C36 C35 -172.7(3)
P2 C37 C38 C39 -174.8(3)
P2 C37 C38 C43 5.9(5)
P2 C37 C42 C41 174.1(3)
P2 C52 C53 C54 175.9(3)
P2 C52 C53 C58 -5.8(5)
P2 C52 C57 C56 -177.9(3)
P2 C59 C60 C61 -174.0(3)
P2 C59 C64 C63 172.8(3)
N1 C8 C9 C10 178.5(4)
N1 C8 C13 C12 178.9(4)
N2 C23 C24 C25 177.0(4)
N2 C23 C28 C27 -177.1(4)
N3 C44 C45 C46 178.1(4)
N3 C44 C49 C48 -178.1(4)
N4 C65 C66 C67 -177.0(4)
N4 C65 C70 C69 176.0(4)
C1 P1 C16 C17 163.5(3)
C1 P1 C16 C21 -16.2(4)
C1 P1 C31 C32 124.5(4)
C1 P1 C31 C36 -61.9(4)
C1 C2 C3 C4 1.9(6)
C1 C2 C7 Zr -13.2(5)
C1 C2 C7 N1 43.5(5)
C2 C1 C6 C5 2.3(6)
C2 C3 C4 C5 -0.5(7)
C3 C2 C7 Zr 166.2(3)
C3 C2 C7 N1 -137.1(4)
C3 C4 C5 C6 0.1(7)
C4 C5 C6 C1 -1.0(6)
C6 C1 C2 C3 -2.7(6)
C6 C1 C2 C7 176.7(4)
C7 N1 C8 C9 -162.4(4)
C7 N1 C8 C13 17.0(5)
C7 C2 C3 C4 -177.5(4)
C8 N1 C7 Zr -179.3(4)
C8 N1 C7 C2 69.0(4)
C8 C9 C10 C11 2.5(6)
C8 C9 C10 C14 -175.1(4)
C9 C8 C13 C12 -1.7(6)
C9 C10 C11 C12 -1.6(6)
C10 C11 C12 C13 -0.9(6)
C10 C11 C12 C15 -180.0(4)
C11 C12 C13 C8 2.5(6)
C13 C8 C9 C10 -0.9(6)
C14 C10 C11 C12 176.0(4)
C15 C12 C13 C8 -178.3(4)
C16 P1 C1 C2 -112.0(3)
C16 P1 C1 C6 76.1(4)
C16 P1 C31 C32 13.3(4)
C16 P1 C31 C36 -173.2(3)
C16 C17 C18 C19 3.7(6)
C16 C17 C22 N2 -66.5(5)
C17 C16 C21 C20 1.4(6)
C17 C18 C19 C20 -0.4(7)
C18 C17 C22 N2 111.0(4)
C18 C19 C20 C21 -2.5(7)
C19 C20 C21 C16 2.0(7)
C21 C16 C17 C18 -4.2(6)
C21 C16 C17 C22 173.4(4)
C22 N2 C23 C24 -172.5(4)
C22 N2 C23 C28 6.6(6)
C22 C17 C18 C19 -173.8(4)
C23 N2 C22 C17 -90.3(4)
C23 C24 C25 C26 1.1(7)
C23 C24 C25 C29 -176.8(4)
C24 C23 C28 C27 2.0(6)
C24 C25 C26 C27 0.1(7)
C25 C26 C27 C28 -0.2(7)
C25 C26 C27 C30 179.5(5)
C26 C27 C28 C23 -0.9(7)
C28 C23 C24 C25 -2.2(6)
C29 C25 C26 C27 178.0(5)
C30 C27 C28 C23 179.4(5)
C31 P1 C1 C2 138.9(3)
C31 P1 C1 C6 -32.9(4)
C31 P1 C16 C17 -89.8(3)
C31 P1 C16 C21 90.6(4)
C31 C32 C33 C34 0.5(7)
C32 C31 C36 C35 1.2(6)
C32 C33 C34 C35 1.1(7)
C33 C34 C35 C36 -1.5(7)
C34 C35 C36 C31 0.3(7)
C36 C31 C32 C33 -1.6(7)
C37 P2 C52 C53 146.4(3)
C37 P2 C52 C57 -35.6(4)
C37 P2 C59 C60 -42.1(4)
C37 P2 C59 C64 145.9(3)
C37 C38 C39 C40 -0.2(6)
C37 C38 C43 N3 -80.1(5)
C38 C37 C42 C41 -2.2(6)
C38 C39 C40 C41 -1.2(7)
C39 C38 C43 N3 100.6(4)
C39 C40 C41 C42 1.0(7)
C40 C41 C42 C37 0.7(7)
C42 C37 C38 C39 1.9(6)
C42 C37 C38 C43 -177.5(4)
C43 N3 C44 C45 139.0(4)
C43 N3 C44 C49 -44.0(5)
C43 C38 C39 C40 179.2(4)
C44 N3 C43 C38 -91.7(4)
C44 C45 C46 C47 0.0(6)
C44 C45 C46 C50 -179.6(4)
C45 C44 C49 C48 -0.9(6)
C45 C46 C47 C48 -1.1(7)
C46 C47 C48 C49 1.1(6)
C46 C47 C48 C51 -177.6(4)
C47 C48 C49 C44 -0.1(6)
C49 C44 C45 C46 0.9(6)
C50 C46 C47 C48 178.6(4)
C51 C48 C49 C44 178.6(4)
C52 P2 C37 C38 -86.2(3)
C52 P2 C37 C42 97.3(4)
C52 P2 C59 C60 -152.3(4)
C52 P2 C59 C64 35.8(4)
C52 C53 C54 C55 2.5(7)
C52 C53 C58 N4 -67.6(5)
C53 C52 C57 C56 0.1(6)
C53 C54 C55 C56 -0.7(7)
C54 C53 C58 N4 110.8(4)
C54 C55 C56 C57 -1.5(7)
C55 C56 C57 C52 1.8(7)
C57 C52 C53 C54 -2.2(6)
C57 C52 C53 C58 176.2(4)
C58 N4 C65 C66 -13.9(6)
C58 N4 C65 C70 167.2(4)
C58 C53 C54 C55 -175.8(4)
C59 P2 C37 C38 165.2(3)
C59 P2 C37 C42 -11.3(4)
C59 P2 C52 C53 -101.0(3)
C59 P2 C52 C57 77.0(4)
C59 C60 C61 C62 2.1(7)
C60 C59 C64 C63 0.5(6)
C60 C61 C62 C63 -0.4(7)
C61 C62 C63 C64 -1.2(7)
C62 C63 C64 C59 1.2(7)
C64 C59 C60 C61 -2.1(6)
C65 N4 C58 C53 -75.1(4)
C65 C66 C67 C68 -0.9(7)
C65 C66 C67 C71 177.4(5)
C66 C65 C70 C69 -3.0(6)
C66 C67 C68 C69 0.7(7)
C67 C68 C69 C70 -1.7(7)
C67 C68 C69 C72 178.7(4)
C68 C69 C70 C65 2.9(6)
C70 C65 C66 C67 2.0(6)
C71 C67 C68 C69 -177.6(5)
C72 C69 C70 C65 -177.5(4)
C91 C92 C93 C94 -108.8(14)
C92 C93 C94 C95 -163.8(10)
